data_2241673
loop_
_publ_author_name
'Karim, Faraidoon Karim'
'Shamsuddin, Mustaffa'
'Rosli, Mohd Mustaqim'

_publ_section_title
;
 Crystal structure of bis(acetophenone
 4-benzoylthiosemicarbazonato-\k^2^<i>N</i>^1^,<i>S</i>)nickel(II)
;
_journal_coeditor_code PJ2029
_journal_issue 5
_journal_name_full 'Acta Crystallographica Section E'
_journal_page_first 760
_journal_page_last 763
_journal_paper_doi 10.1107/S2056989016006873
_journal_volume 72
_journal_year 2016
_chemical_formula_iupac '[Ni (C16 H14 N3 O1 S1)2]'
_chemical_formula_moiety 'C32 H28 N6 Ni O2 S2'
_chemical_formula_sum 'C32 H28 N6 Ni O2 S2'
_chemical_formula_weight 651.43
_chemical_name_systematic 'Bis(acetophenone 4-benzoylthiosemicarbazonato-\k^2^<i>N</i>^1^,<i>S</i>)nickel(II)'
_space_group_crystal_system monoclinic
_space_group_IT_number 14
_space_group_name_Hall '-P 2yn'
_space_group_name_H-M_alt 'P 1 21/n 1'
_symmetry_space_group_name_Hall '-P 2yn'
_symmetry_space_group_name_H-M 'P 1 21/n 1'
_atom_sites_solution_hydrogens mixed
_audit_creation_method SHELXL-2014/7
_cell_angle_alpha 90
_cell_angle_beta 92.150(5)
_cell_angle_gamma 90
_cell_formula_units_Z 4
_cell_length_a 10.220(3)
_cell_length_b 15.468(5)
_cell_length_c 19.151(6)
_cell_measurement_reflns_used 9846
_cell_measurement_temperature 297(2)
_cell_measurement_theta_max 30.14
_cell_measurement_theta_min 2.22
_cell_volume 3025.3(16)
_computing_cell_refinement
;
SAINT (Bruker, 2009)
;
_computing_data_collection
;
APEX2 (Bruker, 2009)
;
_computing_data_reduction
;
SAINT (Bruker, 2009)
;
_computing_molecular_graphics
;
SHELXL2014 (Sheldrick, 2015)
;
_computing_publication_material
;
SHELXL2014 (Sheldrick, 2015), PLATON (Spek, 2009) and
publCIF (Westrip, 2010)
;
_computing_structure_refinement
;
SHELXL2014 (Sheldrick, 2015)
;
_computing_structure_solution
;
SHELXS97 (Sheldrick, 2008)
;
_diffrn_ambient_temperature 297(2)
_diffrn_measured_fraction_theta_full 0.995
_diffrn_measured_fraction_theta_max 0.991
_diffrn_measurement_device_type 'Bruker APEX DUO CCD area-detector'
_diffrn_measurement_method '\f and \w scans'
_diffrn_radiation_type MoK\a
_diffrn_radiation_wavelength 0.71073
_diffrn_reflns_av_R_equivalents 0.0704
_diffrn_reflns_limit_h_max 12
_diffrn_reflns_limit_h_min -12
_diffrn_reflns_limit_k_max 19
_diffrn_reflns_limit_k_min -19
_diffrn_reflns_limit_l_max 23
_diffrn_reflns_limit_l_min -23
_diffrn_reflns_number 43914
_diffrn_reflns_theta_full 25.242
_diffrn_reflns_theta_max 26.000
_diffrn_reflns_theta_min 1.693
_exptl_absorpt_coefficient_mu 0.820
_exptl_absorpt_correction_type multi-scan
_exptl_absorpt_process_details
;
(<i>SADABS</i>; Bruker, 2009)
;
_exptl_crystal_colour 'dark green'
_exptl_crystal_density_diffrn 1.430
_exptl_crystal_description block
_exptl_crystal_F_000 1352
_exptl_crystal_size_max 0.193
_exptl_crystal_size_mid 0.176
_exptl_crystal_size_min 0.086
_refine_diff_density_max 0.457
_refine_diff_density_min -0.382
_refine_ls_extinction_method none
_refine_ls_goodness_of_fit_ref 1.048
_refine_ls_hydrogen_treatment mixed
_refine_ls_matrix_type full
_refine_ls_number_parameters 398
_refine_ls_number_reflns 5893
_refine_ls_number_restraints 0
_refine_ls_restrained_S_all 1.048
_refine_ls_R_factor_all 0.0665
_refine_ls_R_factor_gt 0.0478
_refine_ls_shift/su_max 0.000
_refine_ls_shift/su_mean 0.000
_refine_ls_structure_factor_coef Fsqd
_refine_ls_weighting_details 'w=1/[\s^2^(Fo^2^)+(0.0315P)^2^+3.0091P] where P=(Fo^2^+2Fc^2^)/3'
_refine_ls_weighting_scheme calc
_refine_ls_wR_factor_gt 0.0928
_refine_ls_wR_factor_ref 0.0997
_reflns_number_gt 4635
_reflns_number_total 5893
_reflns_threshold_expression 'I > 2\s(I)'
_cod_data_source_file pj2029sup1.cif
_cod_data_source_block I
_cod_original_cell_volume 3025.1(17)
_cod_database_code 2241673
_shelx_space_group_comment
;
The symmetry employed for this shelxl refinement is uniquely defined
by the following loop, which should always be used as a source of
symmetry information in preference to the above space-group names.
They are only intended as comments.
;
_shelx_estimated_absorpt_t_min 0.858
_shelx_estimated_absorpt_t_max 0.933

loop_
_space_group_symop_operation_xyz
'x, y, z'
'-x+1/2, y+1/2, -z+1/2'
'-x, -y, -z'
'x-1/2, -y-1/2, z-1/2'

loop_
_atom_site_type_symbol
_atom_site_label
_atom_site_fract_x
_atom_site_fract_y
_atom_site_fract_z
_atom_site_U_iso_or_equiv
_atom_site_adp_type
_atom_site_calc_flag
_atom_site_occupancy
Ni Ni1 0.38656(3) 0.38363(2) 0.14831(2) 0.03092(11) Uani d 1
S S1 0.29568(8) 0.25816(5) 0.14900(5) 0.0468(2) Uani d 1
S S2 0.20856(7) 0.44818(5) 0.11538(4) 0.03977(19) Uani d 1
O O1 0.4015(4) 0.09249(17) 0.07102(13) 0.0989(12) Uani d 1
O O2 0.0116(2) 0.58787(16) 0.14021(16) 0.0740(8) Uani d 1
N N1 0.5206(2) 0.33342(14) 0.20917(11) 0.0313(5) Uani d 1
N N2 0.5355(2) 0.24301(14) 0.20848(12) 0.0359(5) Uani d 1
N N3 0.4341(3) 0.11462(16) 0.18572(14) 0.0417(6) Uani d 1
N N4 0.4758(2) 0.48357(14) 0.11409(11) 0.0323(5) Uani d 1
N N5 0.4058(2) 0.56192(15) 0.10985(12) 0.0363(6) Uani d 1
N N6 0.2077(3) 0.62374(18) 0.09826(14) 0.0437(7) Uani d 1
C C1 0.4607(3) 0.4993(2) 0.27376(15) 0.0421(7) Uani d 1
H H1A 0.3864 0.4626 0.2691 0.051 Uiso calc 1
C C2 0.4439(4) 0.5856(2) 0.28904(18) 0.0600(10) Uani d 1
H H2A 0.3585 0.6081 0.2949 0.072 Uiso calc 1
C C3 0.5504(5) 0.6388(2) 0.2958(2) 0.0709(12) Uani d 1
H H3A 0.5388 0.6983 0.3061 0.085 Uiso calc 1
C C4 0.6732(5) 0.6070(2) 0.2879(2) 0.0708(12) Uani d 1
H H4A 0.7468 0.6444 0.2924 0.085 Uiso calc 1
C C5 0.6910(3) 0.5205(2) 0.27322(18) 0.0532(9) Uani d 1
H H5A 0.7770 0.4984 0.2687 0.064 Uiso calc 1
C C6 0.5840(3) 0.46575(18) 0.26511(14) 0.0351(6) Uani d 1
C C7 0.6017(3) 0.37289(18) 0.25164(14) 0.0327(6) Uani d 1
C C8 0.7109(3) 0.3267(2) 0.28965(17) 0.0496(8) Uani d 1
H H8A 0.7528 0.3657 0.3241 0.074 Uiso calc 1
H H8B 0.7755 0.3079 0.2563 0.074 Uiso calc 1
H H8C 0.6762 0.2761 0.3136 0.074 Uiso calc 1
C C9 0.4336(3) 0.20575(18) 0.18243(14) 0.0362(7) Uani d 1
C C10 0.4225(4) 0.0628(2) 0.12850(16) 0.0483(8) Uani d 1
C C11 0.4392(3) -0.03163(18) 0.14117(15) 0.0383(7) Uani d 1
C C12 0.4104(3) -0.07032(19) 0.20340(16) 0.0422(7) Uani d 1
H H12A 0.3823 -0.0362 0.2412 0.051 Uiso calc 1
C C13 0.4223(3) -0.1588(2) 0.21092(19) 0.0529(9) Uani d 1
H H13A 0.4006 -0.1854 0.2537 0.063 Uiso calc 1
C C14 0.4651(3) -0.2085(2) 0.1574(2) 0.0537(9) Uani d 1
H H14A 0.4727 -0.2694 0.1629 0.064 Uiso calc 1
C C15 0.4970(4) -0.1705(2) 0.09600(18) 0.0558(9) Uani d 1
H H15A 0.5291 -0.2047 0.0591 0.067 Uiso calc 1
C C16 0.4826(4) -0.0828(2) 0.08766(17) 0.0568(9) Uani d 1
H H16A 0.5028 -0.0569 0.0444 0.068 Uiso calc 1
C C17 0.6155(3) 0.3332(2) 0.06147(14) 0.0391(7) Uani d 1
H H17A 0.5243 0.3319 0.0498 0.047 Uiso calc 1
C C18 0.6894(3) 0.2592(2) 0.05372(15) 0.0445(8) Uani d 1
H H18A 0.6488 0.2073 0.0375 0.053 Uiso calc 1
C C19 0.8210(3) 0.2609(2) 0.06944(16) 0.0495(8) Uani d 1
H H19A 0.8720 0.2101 0.0643 0.059 Uiso calc 1
C C20 0.8790(3) 0.3359(2) 0.09259(17) 0.0522(9) Uani d 1
H H20A 0.9706 0.3369 0.1032 0.063 Uiso calc 1
C C21 0.8063(3) 0.4102(2) 0.10076(16) 0.0451(8) Uani d 1
H H21A 0.8481 0.4619 0.1164 0.054 Uiso calc 1
C C22 0.6723(3) 0.40955(19) 0.08613(14) 0.0344(6) Uani d 1
C C23 0.5946(3) 0.48889(18) 0.09338(14) 0.0344(6) Uani d 1
C C24 0.6553(3) 0.5734(2) 0.07503(18) 0.0488(8) Uani d 1
H H24A 0.6976 0.5680 0.0301 0.073 Uiso calc 1
H H24B 0.7208 0.5895 0.1114 0.073 Uiso calc 1
H H24C 0.5874 0.6180 0.0715 0.073 Uiso calc 1
C C25 0.2822(3) 0.54878(18) 0.10913(14) 0.0337(6) Uani d 1
C C26 0.0801(3) 0.6392(2) 0.11104(17) 0.0443(8) Uani d 1
C C27 0.0329(3) 0.7260(2) 0.08622(15) 0.0391(7) Uani d 1
C C28 0.1022(3) 0.8009(2) 0.10018(17) 0.0482(8) Uani d 1
H H28A 0.1824 0.7984 0.1269 0.058 Uiso calc 1
C C29 0.0558(4) 0.8797(2) 0.07568(18) 0.0590(9) Uani d 1
H H29A 0.1040 0.9310 0.0859 0.071 Uiso calc 1
C C30 -0.0587(4) 0.8839(3) 0.0369(2) 0.0629(10) Uani d 1
H H30A -0.0902 0.9381 0.0199 0.075 Uiso calc 1
C C31 -0.1284(4) 0.8099(3) 0.02259(18) 0.0610(10) Uani d 1
H H31A -0.2082 0.8130 -0.0044 0.073 Uiso calc 1
C C32 -0.0837(3) 0.7306(2) 0.04694(17) 0.0501(8) Uani d 1
H H32A -0.1326 0.6796 0.0368 0.060 Uiso calc 1
H H1N3 0.469(3) 0.094(2) 0.2191(16) 0.040(9) Uiso d 1
H H1N6 0.247(3) 0.662(2) 0.0807(18) 0.057(11) Uiso d 1

loop_
_atom_site_aniso_label
_atom_site_aniso_U_11
_atom_site_aniso_U_22
_atom_site_aniso_U_33
_atom_site_aniso_U_12
_atom_site_aniso_U_13
_atom_site_aniso_U_23
Ni1 0.0308(2) 0.02381(19) 0.0382(2) -0.00201(15) 0.00162(14) 0.00350(15)
S1 0.0369(4) 0.0279(4) 0.0755(6) -0.0047(3) -0.0012(4) 0.0022(4)
S2 0.0331(4) 0.0334(4) 0.0527(4) -0.0017(3) 0.0002(3) 0.0065(3)
O1 0.209(4) 0.0493(16) 0.0385(13) 0.043(2) 0.0135(18) 0.0059(12)
O2 0.0527(16) 0.0495(15) 0.122(2) 0.0062(12) 0.0323(16) 0.0261(15)
N1 0.0352(13) 0.0235(12) 0.0354(12) 0.0022(10) 0.0030(10) 0.0011(9)
N2 0.0444(15) 0.0225(13) 0.0408(13) 0.0024(11) 0.0020(11) 0.0013(10)
N3 0.0586(18) 0.0232(13) 0.0430(15) 0.0007(12) -0.0011(13) 0.0044(12)
N4 0.0314(13) 0.0277(13) 0.0378(12) 0.0001(10) 0.0020(10) 0.0028(10)
N5 0.0344(14) 0.0286(13) 0.0462(14) 0.0024(11) 0.0049(11) 0.0073(10)
N6 0.0382(16) 0.0345(15) 0.0592(17) 0.0043(13) 0.0111(13) 0.0155(13)
C1 0.0466(19) 0.0400(18) 0.0397(16) 0.0040(15) 0.0008(14) -0.0050(13)
C2 0.076(3) 0.048(2) 0.056(2) 0.021(2) -0.0094(19) -0.0111(17)
C3 0.108(4) 0.032(2) 0.070(2) 0.009(2) -0.031(2) -0.0107(17)
C4 0.086(3) 0.040(2) 0.083(3) -0.020(2) -0.026(2) 0.0003(19)
C5 0.050(2) 0.045(2) 0.064(2) -0.0099(16) -0.0082(16) -0.0020(16)
C6 0.0408(17) 0.0321(16) 0.0321(14) -0.0011(13) -0.0021(12) -0.0003(12)
C7 0.0335(15) 0.0321(16) 0.0326(14) 0.0006(13) 0.0046(12) 0.0008(12)
C8 0.0474(19) 0.045(2) 0.0550(19) 0.0114(16) -0.0114(15) -0.0040(15)
C9 0.0460(18) 0.0242(15) 0.0389(15) 0.0008(13) 0.0093(13) 0.0014(12)
C10 0.072(2) 0.0336(18) 0.0398(17) 0.0091(16) 0.0133(16) 0.0018(14)
C11 0.0477(18) 0.0260(15) 0.0411(16) 0.0049(13) 0.0005(13) -0.0012(12)
C12 0.0474(19) 0.0321(17) 0.0477(17) 0.0006(14) 0.0103(14) 0.0012(13)
C13 0.052(2) 0.0371(19) 0.070(2) -0.0007(16) 0.0124(17) 0.0146(17)
C14 0.051(2) 0.0260(17) 0.083(3) -0.0021(15) -0.0117(18) -0.0024(17)
C15 0.072(2) 0.040(2) 0.055(2) 0.0129(17) -0.0132(18) -0.0175(16)
C16 0.089(3) 0.043(2) 0.0389(17) 0.0126(19) -0.0001(17) -0.0044(15)
C17 0.0364(16) 0.0485(19) 0.0327(14) -0.0001(14) 0.0056(12) -0.0008(13)
C18 0.054(2) 0.0422(19) 0.0374(16) 0.0025(16) 0.0067(14) -0.0032(13)
C19 0.054(2) 0.051(2) 0.0435(17) 0.0151(17) 0.0088(15) 0.0042(15)
C20 0.0327(17) 0.067(2) 0.057(2) 0.0062(17) 0.0055(15) 0.0032(18)
C21 0.0358(17) 0.049(2) 0.0511(18) -0.0033(15) 0.0059(14) 0.0011(15)
C22 0.0340(16) 0.0389(17) 0.0309(14) -0.0002(13) 0.0074(12) 0.0039(12)
C23 0.0341(16) 0.0353(16) 0.0340(14) -0.0030(13) 0.0026(12) 0.0041(12)
C24 0.0421(19) 0.0419(19) 0.063(2) -0.0059(15) 0.0133(16) 0.0101(16)
C25 0.0370(17) 0.0304(16) 0.0341(14) 0.0039(13) 0.0068(12) 0.0065(12)
C26 0.0406(18) 0.0385(18) 0.0542(19) 0.0018(14) 0.0093(15) 0.0042(14)
C27 0.0345(16) 0.0404(18) 0.0431(16) 0.0049(14) 0.0101(13) 0.0025(13)
C28 0.049(2) 0.044(2) 0.0521(18) 0.0039(16) -0.0020(15) -0.0012(15)
C29 0.077(3) 0.038(2) 0.062(2) 0.0052(19) 0.006(2) -0.0033(16)
C30 0.075(3) 0.050(2) 0.064(2) 0.022(2) 0.009(2) 0.0128(18)
C31 0.047(2) 0.079(3) 0.057(2) 0.018(2) 0.0037(17) 0.0150(19)
C32 0.0397(18) 0.053(2) 0.058(2) -0.0003(16) 0.0060(15) 0.0043(16)

loop_
_atom_type_symbol
_atom_type_description
_atom_type_scat_dispersion_real
_atom_type_scat_dispersion_imag
_atom_type_scat_source
C C 0.0033 0.0016 'International Tables Vol C Tables 4.2.6.8 and 6.1.1.4'
H H 0.0000 0.0000 'International Tables Vol C Tables 4.2.6.8 and 6.1.1.4'
N N 0.0061 0.0033 'International Tables Vol C Tables 4.2.6.8 and 6.1.1.4'
O O 0.0106 0.0060 'International Tables Vol C Tables 4.2.6.8 and 6.1.1.4'
S S 0.1246 0.1234 'International Tables Vol C Tables 4.2.6.8 and 6.1.1.4'
Ni Ni 0.3393 1.1124 'International Tables Vol C Tables 4.2.6.8 and 6.1.1.4'

loop_
_geom_angle_atom_site_label_1
_geom_angle_atom_site_label_2
_geom_angle_atom_site_label_3
_geom_angle
_geom_angle_publ_flag
N4 Ni1 N1 101.23(10) y
N4 Ni1 S2 86.18(7) y
N1 Ni1 S2 159.86(7) y
N4 Ni1 S1 159.67(7) y
N1 Ni1 S1 85.99(7) y
S2 Ni1 S1 93.44(4) y
C9 S1 Ni1 94.53(10) ?
C25 S2 Ni1 94.14(10) ?
C7 N1 N2 114.1(2) ?
C7 N1 Ni1 127.91(19) ?
N2 N1 Ni1 118.01(17) ?
C9 N2 N1 111.4(2) ?
C10 N3 C9 123.6(3) ?
C10 N3 H1N3 116(2) ?
C9 N3 H1N3 116(2) ?
C23 N4 N5 114.1(2) ?
C23 N4 Ni1 128.18(19) ?
N5 N4 Ni1 117.74(17) ?
C25 N5 N4 111.3(2) ?
C26 N6 C25 129.9(3) ?
C26 N6 H1N6 117(3) ?
C25 N6 H1N6 113(3) ?
C2 C1 C6 120.8(3) ?
C2 C1 H1A 119.6 ?
C6 C1 H1A 119.6 ?
C3 C2 C1 119.8(4) ?
C3 C2 H2A 120.1 ?
C1 C2 H2A 120.1 ?
C4 C3 C2 120.5(3) ?
C4 C3 H3A 119.8 ?
C2 C3 H3A 119.8 ?
C3 C4 C5 120.1(4) ?
C3 C4 H4A 119.9 ?
C5 C4 H4A 119.9 ?
C4 C5 C6 120.3(4) ?
C4 C5 H5A 119.8 ?
C6 C5 H5A 119.8 ?
C1 C6 C5 118.5(3) ?
C1 C6 C7 120.5(3) ?
C5 C6 C7 120.9(3) ?
N1 C7 C6 119.4(2) ?
N1 C7 C8 122.1(3) ?
C6 C7 C8 118.5(2) ?
C7 C8 H8A 109.5 ?
C7 C8 H8B 109.5 ?
H8A C8 H8B 109.5 ?
C7 C8 H8C 109.5 ?
H8A C8 H8C 109.5 ?
H8B C8 H8C 109.5 ?
N2 C9 N3 115.7(3) ?
N2 C9 S1 125.1(2) ?
N3 C9 S1 119.1(2) ?
O1 C10 N3 121.3(3) ?
O1 C10 C11 122.5(3) ?
N3 C10 C11 116.2(3) ?
C12 C11 C16 118.6(3) ?
C12 C11 C10 122.7(3) ?
C16 C11 C10 118.6(3) ?
C11 C12 C13 120.0(3) ?
C11 C12 H12A 120.0 ?
C13 C12 H12A 120.0 ?
C14 C13 C12 120.6(3) ?
C14 C13 H13A 119.7 ?
C12 C13 H13A 119.7 ?
C15 C14 C13 119.9(3) ?
C15 C14 H14A 120.1 ?
C13 C14 H14A 120.1 ?
C14 C15 C16 119.8(3) ?
C14 C15 H15A 120.1 ?
C16 C15 H15A 120.1 ?
C15 C16 C11 121.1(3) ?
C15 C16 H16A 119.5 ?
C11 C16 H16A 119.5 ?
C18 C17 C22 121.1(3) ?
C18 C17 H17A 119.4 ?
C22 C17 H17A 119.4 ?
C19 C18 C17 119.8(3) ?
C19 C18 H18A 120.1 ?
C17 C18 H18A 120.1 ?
C18 C19 C20 119.9(3) ?
C18 C19 H19A 120.1 ?
C20 C19 H19A 120.1 ?
C19 C20 C21 120.9(3) ?
C19 C20 H20A 119.5 ?
C21 C20 H20A 119.5 ?
C20 C21 C22 120.2(3) ?
C20 C21 H21A 119.9 ?
C22 C21 H21A 119.9 ?
C21 C22 C17 118.1(3) ?
C21 C22 C23 120.5(3) ?
C17 C22 C23 121.4(3) ?
N4 C23 C22 119.5(2) ?
N4 C23 C24 122.0(3) ?
C22 C23 C24 118.5(2) ?
C23 C24 H24A 109.5 ?
C23 C24 H24B 109.5 ?
H24A C24 H24B 109.5 ?
C23 C24 H24C 109.5 ?
H24A C24 H24C 109.5 ?
H24B C24 H24C 109.5 ?
N5 C25 N6 113.7(3) ?
N5 C25 S2 124.9(2) ?
N6 C25 S2 121.2(2) ?
O2 C26 N6 123.0(3) ?
O2 C26 C27 123.4(3) ?
N6 C26 C27 113.7(3) ?
C28 C27 C32 119.1(3) ?
C28 C27 C26 122.3(3) ?
C32 C27 C26 118.6(3) ?
C27 C28 C29 120.5(3) ?
C27 C28 H28A 119.7 ?
C29 C28 H28A 119.7 ?
C30 C29 C28 120.2(4) ?
C30 C29 H29A 119.9 ?
C28 C29 H29A 119.9 ?
C29 C30 C31 119.8(3) ?
C29 C30 H30A 120.1 ?
C31 C30 H30A 120.1 ?
C30 C31 C32 120.7(3) ?
C30 C31 H31A 119.7 ?
C32 C31 H31A 119.7 ?
C31 C32 C27 119.7(3) ?
C31 C32 H32A 120.2 ?
C27 C32 H32A 120.2 ?

loop_
_geom_bond_atom_site_label_1
_geom_bond_atom_site_label_2
_geom_bond_distance
_geom_bond_publ_flag
Ni1 N4 1.922(2) y
Ni1 N1 1.928(2) y
Ni1 S2 2.1489(10) y
Ni1 S1 2.1518(10) y
S1 C9 1.728(3) y
S2 C25 1.735(3) y
O1 C10 1.204(4) ?
O2 C26 1.210(4) ?
N1 C7 1.293(3) y
N1 N2 1.407(3) ?
N2 C9 1.275(4) ?
N3 C10 1.359(4) ?
N3 C9 1.411(4) ?
N3 H1N3 0.78(3) ?
N4 C23 1.294(3) y
N4 N5 1.408(3) ?
N5 C25 1.279(4) ?
N6 C26 1.356(4) ?
N6 C25 1.399(4) ?
N6 H1N6 0.80(3) ?
C1 C2 1.379(5) ?
C1 C6 1.379(4) ?
C1 H1A 0.9500 ?
C2 C3 1.366(6) ?
C2 H2A 0.9500 ?
C3 C4 1.361(6) ?
C3 H3A 0.9500 ?
C4 C5 1.380(5) ?
C4 H4A 0.9500 ?
C5 C6 1.388(4) ?
C5 H5A 0.9500 ?
C6 C7 1.472(4) ?
C7 C8 1.491(4) ?
C8 H8A 0.9800 ?
C8 H8B 0.9800 ?
C8 H8C 0.9800 ?
C10 C11 1.490(4) ?
C11 C12 1.375(4) ?
C11 C16 1.381(4) ?
C12 C13 1.381(4) ?
C12 H12A 0.9500 ?
C13 C14 1.366(5) ?
C13 H13A 0.9500 ?
C14 C15 1.365(5) ?
C14 H14A 0.9500 ?
C15 C16 1.374(5) ?
C15 H15A 0.9500 ?
C16 H16A 0.9500 ?
C17 C18 1.383(4) ?
C17 C22 1.391(4) ?
C17 H17A 0.9500 ?
C18 C19 1.367(4) ?
C18 H18A 0.9500 ?
C19 C20 1.369(5) ?
C19 H19A 0.9500 ?
C20 C21 1.381(5) ?
C20 H20A 0.9500 ?
C21 C22 1.387(4) ?
C21 H21A 0.9500 ?
C22 C23 1.471(4) ?
C23 C24 1.494(4) ?
C24 H24A 0.9800 ?
C24 H24B 0.9800 ?
C24 H24C 0.9800 ?
C26 C27 1.497(4) ?
C27 C28 1.380(4) ?
C27 C32 1.387(4) ?
C28 C29 1.383(5) ?
C28 H28A 0.9500 ?
C29 C30 1.364(5) ?
C29 H29A 0.9500 ?
C30 C31 1.371(5) ?
C30 H30A 0.9500 ?
C31 C32 1.383(5) ?
C31 H31A 0.9500 ?
C32 H32A 0.9500 ?

loop_
_geom_hbond_atom_site_label_D
_geom_hbond_atom_site_label_H
_geom_hbond_atom_site_label_A
_geom_hbond_site_symmetry_A
_geom_hbond_distance_DH
_geom_hbond_distance_HA
_geom_hbond_distance_DA
_geom_hbond_angle_DHA
_geom_hbond_publ_flag
C16 H16A O1 3_655 0.9500 2.5100 3.306(5) 141.00 yes
C21 H21A O2 1_655 0.9500 2.6000 3.522(4) 165.00 yes
C19 H19A Cg1 3_665 0.9500 2.8600 3.400(4) 117.00 yes

loop_
_geom_torsion_atom_site_label_1
_geom_torsion_atom_site_label_2
_geom_torsion_atom_site_label_3
_geom_torsion_atom_site_label_4
_geom_torsion
C7 N1 N2 C9 161.4(2)
Ni1 N1 N2 C9 -19.0(3)
C23 N4 N5 C25 159.4(2)
Ni1 N4 N5 C25 -20.2(3)
C6 C1 C2 C3 0.0(5)
C1 C2 C3 C4 -0.3(6)
C2 C3 C4 C5 -0.3(6)
C3 C4 C5 C6 1.2(6)
C2 C1 C6 C5 1.0(4)
C2 C1 C6 C7 177.5(3)
C4 C5 C6 C1 -1.6(5)
C4 C5 C6 C7 -178.1(3)
N2 N1 C7 C6 -171.0(2)
Ni1 N1 C7 C6 9.4(4)
N2 N1 C7 C8 6.9(4)
Ni1 N1 C7 C8 -172.7(2)
C1 C6 C7 N1 41.4(4)
C5 C6 C7 N1 -142.2(3)
C1 C6 C7 C8 -136.6(3)
C5 C6 C7 C8 39.8(4)
N1 N2 C9 N3 -174.0(2)
N1 N2 C9 S1 2.2(3)
C10 N3 C9 N2 -121.1(3)
C10 N3 C9 S1 62.5(4)
Ni1 S1 C9 N2 12.1(3)
Ni1 S1 C9 N3 -171.8(2)
C9 N3 C10 O1 -5.5(6)
C9 N3 C10 C11 173.7(3)
O1 C10 C11 C12 -152.7(4)
N3 C10 C11 C12 28.1(5)
O1 C10 C11 C16 25.8(6)
N3 C10 C11 C16 -153.4(3)
C16 C11 C12 C13 -1.4(5)
C10 C11 C12 C13 177.1(3)
C11 C12 C13 C14 1.3(5)
C12 C13 C14 C15 0.3(5)
C13 C14 C15 C16 -1.7(5)
C14 C15 C16 C11 1.6(6)
C12 C11 C16 C15 0.0(5)
C10 C11 C16 C15 -178.6(3)
C22 C17 C18 C19 -1.0(4)
C17 C18 C19 C20 -0.2(5)
C18 C19 C20 C21 0.4(5)
C19 C20 C21 C22 0.6(5)
C20 C21 C22 C17 -1.7(4)
C20 C21 C22 C23 -178.8(3)
C18 C17 C22 C21 1.9(4)
C18 C17 C22 C23 179.0(2)
N5 N4 C23 C22 -171.8(2)
Ni1 N4 C23 C22 7.8(4)
N5 N4 C23 C24 7.0(4)
Ni1 N4 C23 C24 -173.5(2)
C21 C22 C23 N4 -145.6(3)
C17 C22 C23 N4 37.4(4)
C21 C22 C23 C24 35.6(4)
C17 C22 C23 C24 -141.4(3)
N4 N5 C25 N6 -174.2(2)
N4 N5 C25 S2 1.9(3)
C26 N6 C25 N5 -161.8(3)
C26 N6 C25 S2 21.9(5)
Ni1 S2 C25 N5 13.3(3)
Ni1 S2 C25 N6 -170.8(2)
C25 N6 C26 O2 5.6(6)
C25 N6 C26 C27 -174.9(3)
O2 C26 C27 C28 131.8(4)
N6 C26 C27 C28 -47.7(4)
O2 C26 C27 C32 -49.2(5)
N6 C26 C27 C32 131.3(3)
C32 C27 C28 C29 0.3(5)
C26 C27 C28 C29 179.3(3)
C27 C28 C29 C30 -0.4(5)
C28 C29 C30 C31 0.3(6)
C29 C30 C31 C32 -0.1(6)
C30 C31 C32 C27 -0.1(5)
C28 C27 C32 C31 0.0(5)
C26 C27 C32 C31 -179.1(3)

_cod_database_fobs_code 2241673
